data_4028006
loop_
_publ_author_name
'Manas K. Ghorai'
'Koena Ghosh'
'A. K. Yadav'
'Y. Nanaji'
'Sandipan Halder'
'Masthanvali Sayyad'

_publ_section_title
;
 Memory of Chirality (MOC) Concept in Imino-Aldol Reaction:
 Enantioselective Synthesis of \a,\b-Diamino Esters and Aziridines
;
_journal_name_full 'Journal of Organic Chemistry'
_journal_page_first 2311
_journal_page_last 2326
_journal_paper_doi 10.1021/jo302018a
_journal_volume 78
_journal_year 2013
_chemical_formula_moiety 'C32 H34 N2 O4 S'
_chemical_formula_sum 'C32 H34 N2 O4 S'
_chemical_formula_weight 542.67
_chemical_name_systematic
;
 ?
;
_space_group_IT_number 2
_symmetry_cell_setting triclinic
_symmetry_space_group_name_Hall '-P 1'
_symmetry_space_group_name_H-M 'P -1'
_atom_sites_solution_hydrogens geom
_atom_sites_solution_primary direct
_atom_sites_solution_secondary difmap
_audit_creation_method SHELXL-97
_cell_angle_alpha 89.610(5)
_cell_angle_beta 80.206(5)
_cell_angle_gamma 64.565(5)
_cell_formula_units_Z 2
_cell_length_a 11.194(5)
_cell_length_b 11.997(5)
_cell_length_c 12.342(5)
_cell_measurement_reflns_used 999
_cell_measurement_temperature 293(2)
_cell_measurement_theta_max 28.23
_cell_measurement_theta_min 2.04
_cell_volume 1470.9(11)
_computing_cell_refinement 'SAINT 6.45 ( Bruker, 2003)'
_computing_data_collection 'SMART 5.628 (Bruker, 2003)'
_computing_data_reduction 'SAINT 6.45  (Bruker, 2003)'
_computing_molecular_graphics 'Diamond 2.1e'
_computing_publication_material SHELXL-97
_computing_structure_refinement 'SHELXL-97 (Sheldrick, 1997)'
_computing_structure_solution SIR-97
_diffrn_ambient_temperature 293(2)
_diffrn_measured_fraction_theta_full 0.998
_diffrn_measured_fraction_theta_max 0.998
_diffrn_measurement_device_type 'BRUKER SMART APEX'
_diffrn_measurement_method /w-scans
_diffrn_radiation_monochromator graphite
_diffrn_radiation_source 'fine-focus sealed tube'
_diffrn_radiation_type MoK\a
_diffrn_radiation_wavelength 0.71069
_diffrn_reflns_av_R_equivalents 0.0312
_diffrn_reflns_av_sigmaI/netI 0.0815
_diffrn_reflns_limit_h_max 12
_diffrn_reflns_limit_h_min -14
_diffrn_reflns_limit_k_max 15
_diffrn_reflns_limit_k_min -15
_diffrn_reflns_limit_l_max 10
_diffrn_reflns_limit_l_min -16
_diffrn_reflns_number 9830
_diffrn_reflns_theta_full 28.35
_diffrn_reflns_theta_max 28.35
_diffrn_reflns_theta_min 2.10
_diffrn_standards_number 0
_exptl_absorpt_coefficient_mu 0.148
_exptl_absorpt_correction_T_max 0.9868
_exptl_absorpt_correction_T_min 0.9781
_exptl_absorpt_correction_type multi-scan
_exptl_absorpt_process_details 'SADABS 2.10 (Bruker 2003)'
_exptl_crystal_colour colorless
_exptl_crystal_density_diffrn 1.225
_exptl_crystal_description rectangular
_exptl_crystal_F_000 576
_exptl_crystal_size_max 0.15
_exptl_crystal_size_mid 0.11
_exptl_crystal_size_min 0.09
_refine_diff_density_max 0.349
_refine_diff_density_min -0.360
_refine_diff_density_rms 0.010
_refine_ls_extinction_method none
_refine_ls_goodness_of_fit_ref 1.119
_refine_ls_hydrogen_treatment mixed
_refine_ls_matrix_type full
_refine_ls_number_parameters 360
_refine_ls_number_reflns 7022
_refine_ls_number_restraints 0
_refine_ls_restrained_S_all 1.119
_refine_ls_R_factor_all 0.1862
_refine_ls_R_factor_gt 0.1009
_refine_ls_shift/su_max 0.000
_refine_ls_shift/su_mean 0.000
_refine_ls_structure_factor_coef Fsqd
_refine_ls_weighting_details 'calc w=1/[\s^2^(Fo^2^)+(0.1000P)^2^+0.1728P] where P=(Fo^2^+2Fc^2^)/3'
_refine_ls_weighting_scheme calc
_refine_ls_wR_factor_gt 0.2178
_refine_ls_wR_factor_ref 0.2790
_reflns_number_gt 3322
_reflns_number_total 7022
_reflns_threshold_expression >2sigma(I)
_cod_data_source_file jo302018a_si_002_1.cif
_cod_data_source_block Compound6a_Major
_cod_database_code 4028006

loop_
_symmetry_equiv_pos_as_xyz
'x, y, z'
'-x, -y, -z'

loop_
_atom_site_label
_atom_site_type_symbol
_atom_site_fract_x
_atom_site_fract_y
_atom_site_fract_z
_atom_site_U_iso_or_equiv
_atom_site_adp_type
_atom_site_occupancy
_atom_site_symmetry_multiplicity
_atom_site_calc_flag
_atom_site_refinement_flags
S1 S -0.08002(12) 0.87604(11) 0.43555(10) 0.0645(4) Uani 1 1 d .
O1 O -0.1791(3) 0.8386(3) 0.4146(3) 0.0859(11) Uani 1 1 d .
O2 O -0.0993(3) 1.0011(3) 0.4210(3) 0.0723(9) Uani 1 1 d .
O3 O -0.3413(3) 0.8431(3) 0.6764(3) 0.0712(9) Uani 1 1 d .
O4 O -0.3217(3) 0.9971(3) 0.7608(3) 0.0779(10) Uani 1 1 d .
N1 N -0.0677(4) 0.8574(3) 0.5633(3) 0.0559(9) Uani 1 1 d .
N2 N -0.0708(4) 0.8507(4) 0.7914(3) 0.0618(10) Uani 1 1 d .
C1 C -0.1360(4) 0.7900(4) 0.7382(3) 0.0540(10) Uani 1 1 d .
C2 C -0.1505(4) 0.6781(4) 0.7941(4) 0.0632(11) Uani 1 1 d .
H2A H -0.1995 0.6500 0.7521 0.076 Uiso 1 1 calc R
H2B H -0.0612 0.6109 0.7894 0.076 Uiso 1 1 calc R
C3 C -0.2211(4) 0.7026(4) 0.9143(4) 0.0664(12) Uani 1 1 d .
C4 C -0.3492(5) 0.7912(5) 0.9520(4) 0.0777(14) Uani 1 1 d .
H4 H -0.3985 0.8412 0.9024 0.093 Uiso 1 1 calc R
C5 C -0.4065(6) 0.8074(5) 1.0625(5) 0.0880(16) Uani 1 1 d .
H5 H -0.4935 0.8691 1.0853 0.106 Uiso 1 1 calc R
C6 C -0.3428(7) 0.7387(6) 1.1373(5) 0.0992(18) Uani 1 1 d .
H6 H -0.3830 0.7513 1.2114 0.119 Uiso 1 1 calc R
C7 C -0.2170(7) 0.6495(8) 1.1016(6) 0.156(4) Uani 1 1 d .
H7 H -0.1691 0.5995 1.1520 0.187 Uiso 1 1 calc R
C8 C -0.1585(6) 0.6315(7) 0.9915(6) 0.131(3) Uani 1 1 d .
H8 H -0.0725 0.5680 0.9695 0.157 Uiso 1 1 calc R
C9 C -0.2764(4) 0.8898(5) 0.7271(4) 0.0622(11) Uani 1 1 d .
C10 C -0.4766(5) 0.9272(5) 0.6587(5) 0.0926(17) Uani 1 1 d .
H10A H -0.4714 0.9837 0.6035 0.111 Uiso 1 1 calc R
H10B H -0.5312 0.9752 0.7268 0.111 Uiso 1 1 calc R
C11 C -0.5365(6) 0.8482(7) 0.6205(7) 0.146(3) Uani 1 1 d .
H11A H -0.6251 0.8999 0.6072 0.220 Uiso 1 1 calc R
H11B H -0.5417 0.7933 0.6761 0.220 Uiso 1 1 calc R
H11C H -0.4810 0.8006 0.5535 0.220 Uiso 1 1 calc R
C12 C 0.0226(5) 0.7823(5) 0.8634(4) 0.0748(13) Uani 1 1 d .
H12A H 0.0816 0.7003 0.8284 0.090 Uiso 1 1 calc R
H12B H -0.0281 0.7727 0.9318 0.090 Uiso 1 1 calc R
C13 C 0.1071(5) 0.8446(5) 0.8893(4) 0.0690(12) Uani 1 1 d .
C14 C 0.1904(6) 0.7940(6) 0.9638(5) 0.107(2) Uani 1 1 d .
H14 H 0.1944 0.7221 0.9952 0.129 Uiso 1 1 calc R
C15 C 0.2680(7) 0.8473(7) 0.9930(6) 0.129(3) Uani 1 1 d .
H15 H 0.3233 0.8119 1.0441 0.155 Uiso 1 1 calc R
C16 C 0.2640(6) 0.9511(6) 0.9475(5) 0.0977(18) Uani 1 1 d .
H16 H 0.3174 0.9868 0.9666 0.117 Uiso 1 1 calc R
C17 C 0.1826(6) 1.0034(6) 0.8743(5) 0.0946(17) Uani 1 1 d .
H17 H 0.1802 1.0747 0.8427 0.114 Uiso 1 1 calc R
C18 C 0.1027(5) 0.9506(5) 0.8462(4) 0.0867(16) Uani 1 1 d .
H18 H 0.0452 0.9882 0.7972 0.104 Uiso 1 1 calc R
C19 C -0.0583(4) 0.7452(4) 0.6165(3) 0.0546(10) Uani 1 1 d .
H19 H -0.1086 0.7117 0.5804 0.065 Uiso 1 1 calc R
C20 C 0.0851(4) 0.6436(4) 0.6067(3) 0.0563(10) Uani 1 1 d .
C21 C 0.1104(5) 0.5212(4) 0.5935(4) 0.0643(11) Uani 1 1 d .
H21 H 0.0392 0.5015 0.5902 0.077 Uiso 1 1 calc R
C22 C 0.2382(5) 0.4269(5) 0.5849(4) 0.0773(14) Uani 1 1 d .
H22 H 0.2528 0.3448 0.5765 0.093 Uiso 1 1 calc R
C23 C 0.3440(5) 0.4556(5) 0.5889(5) 0.0899(17) Uani 1 1 d .
H23 H 0.4308 0.3928 0.5831 0.108 Uiso 1 1 calc R
C24 C 0.3211(5) 0.5749(6) 0.6014(5) 0.0889(17) Uani 1 1 d .
H24 H 0.3933 0.5933 0.6039 0.107 Uiso 1 1 calc R
C25 C 0.1929(4) 0.6714(4) 0.6106(4) 0.0709(13) Uani 1 1 d .
H25 H 0.1794 0.7531 0.6192 0.085 Uiso 1 1 calc R
C26 C 0.0736(5) 0.7763(4) 0.3525(4) 0.0710(13) Uani 1 1 d .
C27 C 0.1865(5) 0.7987(5) 0.3481(5) 0.0833(15) Uani 1 1 d .
H27 H 0.1803 0.8668 0.3884 0.100 Uiso 1 1 calc R
C28 C 0.3072(6) 0.7198(6) 0.2841(5) 0.0997(18) Uani 1 1 d .
H28 H 0.3817 0.7362 0.2810 0.120 Uiso 1 1 calc R
C29 C 0.3199(8) 0.6191(6) 0.2257(5) 0.113(2) Uani 1 1 d .
C30 C 0.2056(10) 0.5983(6) 0.2283(6) 0.136(3) Uani 1 1 d .
H30 H 0.2121 0.5303 0.1877 0.163 Uiso 1 1 calc R
C31 C 0.0824(8) 0.6784(6) 0.2911(5) 0.112(2) Uani 1 1 d .
H31 H 0.0064 0.6652 0.2911 0.134 Uiso 1 1 calc R
C32 C 0.4544(8) 0.5271(7) 0.1565(6) 0.169(4) Uani 1 1 d .
H32A H 0.4418 0.4622 0.1224 0.253 Uiso 1 1 calc R
H32B H 0.5197 0.4922 0.2033 0.253 Uiso 1 1 calc R
H32C H 0.4855 0.5694 0.1005 0.253 Uiso 1 1 calc R
H1N H -0.023(3) 0.882(3) 0.585(3) 0.032(10) Uiso 1 1 d .
HN2 H -0.136(5) 0.924(5) 0.832(4) 0.090(17) Uiso 1 1 d .

loop_
_atom_site_aniso_label
_atom_site_aniso_U_11
_atom_site_aniso_U_22
_atom_site_aniso_U_33
_atom_site_aniso_U_23
_atom_site_aniso_U_13
_atom_site_aniso_U_12
S1 0.0783(8) 0.0730(8) 0.0577(7) 0.0167(6) -0.0201(6) -0.0448(7)
O1 0.104(2) 0.114(3) 0.080(2) 0.030(2) -0.041(2) -0.076(2)
O2 0.083(2) 0.074(2) 0.069(2) 0.0238(16) -0.0220(18) -0.0398(17)
O3 0.0622(19) 0.070(2) 0.082(2) 0.0009(17) -0.0169(17) -0.0278(16)
O4 0.071(2) 0.059(2) 0.093(3) -0.0024(18) -0.0038(19) -0.0213(17)
N1 0.059(2) 0.064(2) 0.055(2) 0.0072(17) -0.0139(18) -0.0349(19)
N2 0.069(2) 0.061(2) 0.056(2) 0.0024(19) -0.013(2) -0.029(2)
C1 0.061(2) 0.049(2) 0.054(3) 0.0009(19) -0.006(2) -0.027(2)
C2 0.064(3) 0.065(3) 0.058(3) 0.012(2) -0.004(2) -0.028(2)
C3 0.057(3) 0.080(3) 0.061(3) 0.015(2) -0.002(2) -0.032(2)
C4 0.077(3) 0.078(3) 0.072(3) 0.012(3) -0.004(3) -0.032(3)
C5 0.081(4) 0.089(4) 0.081(4) -0.003(3) 0.014(3) -0.036(3)
C6 0.102(4) 0.134(5) 0.060(4) 0.017(4) 0.001(3) -0.056(4)
C7 0.100(5) 0.210(9) 0.087(5) 0.077(5) 0.006(4) -0.011(5)
C8 0.078(4) 0.147(6) 0.091(5) 0.056(4) 0.019(3) 0.009(4)
C9 0.060(3) 0.069(3) 0.056(3) 0.008(2) -0.001(2) -0.030(2)
C10 0.064(3) 0.088(4) 0.105(5) 0.001(3) -0.017(3) -0.014(3)
C11 0.077(4) 0.144(6) 0.204(9) -0.050(6) -0.049(5) -0.026(4)
C12 0.086(3) 0.088(3) 0.058(3) 0.018(3) -0.023(3) -0.042(3)
C13 0.072(3) 0.087(3) 0.051(3) 0.001(2) -0.010(2) -0.039(3)
C14 0.122(5) 0.120(5) 0.115(5) 0.044(4) -0.071(4) -0.068(4)
C15 0.134(6) 0.160(7) 0.138(6) 0.055(5) -0.082(5) -0.085(5)
C16 0.094(4) 0.124(5) 0.102(5) 0.004(4) -0.035(4) -0.066(4)
C17 0.109(4) 0.110(4) 0.089(4) 0.013(3) -0.020(4) -0.069(4)
C18 0.098(4) 0.113(4) 0.071(4) 0.027(3) -0.034(3) -0.060(4)
C19 0.059(2) 0.053(2) 0.054(3) 0.0073(19) -0.009(2) -0.027(2)
C20 0.057(2) 0.064(3) 0.047(2) 0.007(2) -0.006(2) -0.027(2)
C21 0.067(3) 0.073(3) 0.055(3) 0.002(2) -0.008(2) -0.034(2)
C22 0.073(3) 0.064(3) 0.083(4) -0.002(3) -0.006(3) -0.021(3)
C23 0.066(3) 0.079(4) 0.098(4) 0.013(3) -0.005(3) -0.011(3)
C24 0.053(3) 0.102(4) 0.112(5) 0.017(4) -0.014(3) -0.034(3)
C25 0.064(3) 0.065(3) 0.086(4) 0.010(3) -0.010(3) -0.032(2)
C26 0.110(4) 0.068(3) 0.047(3) 0.012(2) -0.011(3) -0.052(3)
C27 0.088(4) 0.082(3) 0.077(4) -0.012(3) -0.008(3) -0.036(3)
C28 0.101(4) 0.102(4) 0.083(4) -0.014(4) 0.006(4) -0.039(4)
C29 0.166(7) 0.076(4) 0.069(4) 0.001(3) 0.029(4) -0.045(4)
C30 0.231(9) 0.090(5) 0.085(5) -0.026(4) 0.043(6) -0.095(6)
C31 0.172(6) 0.102(4) 0.085(4) -0.027(4) 0.026(4) -0.098(5)
C32 0.182(8) 0.126(6) 0.112(6) -0.018(5) 0.059(6) -0.017(6)

loop_
_atom_type_symbol
_atom_type_description
_atom_type_scat_dispersion_real
_atom_type_scat_dispersion_imag
_atom_type_scat_source
C C 0.0033 0.0016 'International Tables Vol C Tables 4.2.6.8 and 6.1.1.4'
H H 0.0000 0.0000 'International Tables Vol C Tables 4.2.6.8 and 6.1.1.4'
N N 0.0061 0.0033 'International Tables Vol C Tables 4.2.6.8 and 6.1.1.4'
O O 0.0106 0.0060 'International Tables Vol C Tables 4.2.6.8 and 6.1.1.4'
S S 0.1246 0.1234 'International Tables Vol C Tables 4.2.6.8 and 6.1.1.4'

loop_
_geom_angle_atom_site_label_1
_geom_angle_atom_site_label_2
_geom_angle_atom_site_label_3
_geom_angle
O1 S1 O2 119.9(2)
O1 S1 N1 107.48(19)
O2 S1 N1 104.63(19)
O1 S1 C26 107.3(2)
O2 S1 C26 108.2(2)
N1 S1 C26 109.0(2)
C9 O3 C10 117.8(4)
C19 N1 S1 123.1(3)
C12 N2 C1 119.6(4)
N2 C1 C9 107.3(4)
N2 C1 C2 117.4(4)
C9 C1 C2 109.4(3)
N2 C1 C19 108.8(3)
C9 C1 C19 105.0(3)
C2 C1 C19 108.2(3)
C3 C2 C1 116.1(4)
C8 C3 C4 115.4(5)
C8 C3 C2 120.0(5)
C4 C3 C2 124.6(4)
C3 C4 C5 121.1(5)
C6 C5 C4 122.7(5)
C5 C6 C7 117.2(6)
C6 C7 C8 120.9(6)
C3 C8 C7 122.7(6)
O4 C9 O3 124.2(4)
O4 C9 C1 124.5(4)
O3 C9 C1 111.3(4)
O3 C10 C11 106.8(5)
N2 C12 C13 113.2(4)
C18 C13 C14 117.6(5)
C18 C13 C12 124.0(4)
C14 C13 C12 118.3(5)
C15 C14 C13 121.4(6)
C16 C15 C14 119.9(6)
C15 C16 C17 120.1(6)
C16 C17 C18 119.9(6)
C13 C18 C17 121.0(5)
N1 C19 C20 114.3(3)
N1 C19 C1 105.6(3)
C20 C19 C1 114.4(3)
C21 C20 C25 118.3(4)
C21 C20 C19 120.2(4)
C25 C20 C19 121.5(4)
C20 C21 C22 121.9(4)
C23 C22 C21 119.3(5)
C24 C23 C22 119.7(5)
C23 C24 C25 122.0(5)
C24 C25 C20 118.9(4)
C31 C26 C27 119.8(6)
C31 C26 S1 120.3(5)
C27 C26 S1 119.9(4)
C28 C27 C26 119.9(5)
C29 C28 C27 121.5(6)
C28 C29 C30 118.5(6)
C28 C29 C32 122.7(8)
C30 C29 C32 118.8(7)
C31 C30 C29 120.6(6)
C26 C31 C30 119.6(6)

loop_
_geom_bond_atom_site_label_1
_geom_bond_atom_site_label_2
_geom_bond_distance
S1 O1 1.424(3)
S1 O2 1.436(3)
S1 N1 1.611(4)
S1 C26 1.758(5)
O3 C9 1.321(5)
O3 C10 1.469(5)
O4 C9 1.209(5)
N1 C19 1.464(5)
N2 C12 1.458(5)
N2 C1 1.457(5)
C1 C9 1.541(6)
C1 C2 1.562(5)
C1 C19 1.570(6)
C2 C3 1.522(6)
C3 C8 1.353(7)
C3 C4 1.368(6)
C4 C5 1.381(7)
C5 C6 1.322(7)
C6 C7 1.351(8)
C7 C8 1.379(9)
C10 C11 1.493(8)
C12 C13 1.506(6)
C13 C18 1.359(6)
C13 C14 1.372(7)
C14 C15 1.370(8)
C15 C16 1.349(8)
C16 C17 1.350(8)
C17 C18 1.383(7)
C19 C20 1.528(5)
C20 C21 1.376(6)
C20 C25 1.392(5)
C21 C22 1.377(6)
C22 C23 1.376(7)
C23 C24 1.347(7)
C24 C25 1.390(6)
C26 C31 1.361(7)
C26 C27 1.392(7)
C27 C28 1.376(7)
C28 C29 1.352(8)
C29 C30 1.401(10)
C29 C32 1.537(9)
C30 C31 1.391(9)

loop_
_geom_torsion_atom_site_label_1
_geom_torsion_atom_site_label_2
_geom_torsion_atom_site_label_3
_geom_torsion_atom_site_label_4
_geom_torsion
O1 S1 N1 C19 46.2(4)
O2 S1 N1 C19 174.7(3)
C26 S1 N1 C19 -69.8(4)
C12 N2 C1 C9 147.8(4)
C12 N2 C1 C2 24.2(6)
C12 N2 C1 C19 -99.1(4)
N2 C1 C2 C3 55.1(5)
C9 C1 C2 C3 -67.4(5)
C19 C1 C2 C3 178.7(4)
C1 C2 C3 C8 -124.2(6)
C1 C2 C3 C4 58.2(6)
C8 C3 C4 C5 2.0(8)
C2 C3 C4 C5 179.7(4)
C3 C4 C5 C6 -0.7(9)
C4 C5 C6 C7 -0.3(10)
C5 C6 C7 C8 -0.1(12)
C4 C3 C8 C7 -2.4(11)
C2 C3 C8 C7 179.7(7)
C6 C7 C8 C3 1.6(14)
C10 O3 C9 O4 0.7(6)
C10 O3 C9 C1 -179.5(4)
N2 C1 C9 O4 -2.1(6)
C2 C1 C9 O4 126.3(5)
C19 C1 C9 O4 -117.8(5)
N2 C1 C9 O3 178.1(3)
C2 C1 C9 O3 -53.5(5)
C19 C1 C9 O3 62.5(4)
C9 O3 C10 C11 -169.4(5)
C1 N2 C12 C13 165.6(4)
N2 C12 C13 C18 -3.1(7)
N2 C12 C13 C14 174.5(5)
C18 C13 C14 C15 -0.8(9)
C12 C13 C14 C15 -178.6(6)
C13 C14 C15 C16 -0.5(11)
C14 C15 C16 C17 0.8(11)
C15 C16 C17 C18 0.3(10)
C14 C13 C18 C17 1.9(8)
C12 C13 C18 C17 179.5(5)
C16 C17 C18 C13 -1.6(9)
S1 N1 C19 C20 88.1(4)
S1 N1 C19 C1 -145.2(3)
N2 C1 C19 N1 -60.6(4)
C9 C1 C19 N1 54.0(4)
C2 C1 C19 N1 170.8(3)
N2 C1 C19 C20 66.0(4)
C9 C1 C19 C20 -179.4(3)
C2 C1 C19 C20 -62.6(4)
N1 C19 C20 C21 -143.4(4)
C1 C19 C20 C21 94.6(5)
N1 C19 C20 C25 36.4(6)
C1 C19 C20 C25 -85.6(5)
C25 C20 C21 C22 0.5(7)
C19 C20 C21 C22 -179.7(4)
C20 C21 C22 C23 -0.4(8)
C21 C22 C23 C24 0.1(8)
C22 C23 C24 C25 0.1(9)
C23 C24 C25 C20 0.0(8)
C21 C20 C25 C24 -0.2(7)
C19 C20 C25 C24 179.9(5)
O1 S1 C26 C31 -5.1(5)
O2 S1 C26 C31 -135.8(4)
N1 S1 C26 C31 111.0(5)
O1 S1 C26 C27 173.8(4)
O2 S1 C26 C27 43.1(4)
N1 S1 C26 C27 -70.1(4)
C31 C26 C27 C28 -1.8(8)
S1 C26 C27 C28 179.3(4)
C26 C27 C28 C29 -0.8(9)
C27 C28 C29 C30 2.2(10)
C27 C28 C29 C32 -178.0(6)
C28 C29 C30 C31 -1.0(10)
C32 C29 C30 C31 179.1(6)
C27 C26 C31 C30 2.9(9)
S1 C26 C31 C30 -178.2(5)
C29 C30 C31 C26 -1.5(10)
